data_4338673
loop_
_publ_author_name
'Fillman, Kathlyn L.'
'Bielinski, Elizabeth A.'
'Schmeier, Timothy J.'
'Nesvet, Jared C.'
'Woodruff, Tessa M.'
'Pan, Cassie J.'
'Takase, Michael K.'
'Hazari, Nilay'
'Neidig, Michael L.'

_publ_section_title
;
 Flexible Binding of PNP Pincer Ligands to Monomeric Iron Complexes.
;
_journal_issue 12
_journal_name_full 'Inorganic chemistry'
_journal_page_first 6066
_journal_page_last 6072
_journal_paper_doi 10.1021/ic5004275
_journal_volume 53
_journal_year 2014
_chemical_formula_sum 'C16 H37 Cl2 Fe N P2'
_chemical_formula_weight 432.16
_chemical_name_systematic
; 
 ? 
;
_space_group_IT_number 2
_symmetry_cell_setting triclinic
_symmetry_space_group_name_Hall '-P 1'
_symmetry_space_group_name_H-M 'P -1'
_atom_sites_solution_hydrogens geom
_atom_sites_solution_primary direct
_atom_sites_solution_secondary difmap
_audit_creation_method SHELXL-97
_cell_angle_alpha 84.846(6)
_cell_angle_beta 86.952(6)
_cell_angle_gamma 77.586(5)
_cell_formula_units_Z 2
_cell_length_a 7.4096(6)
_cell_length_b 10.7588(9)
_cell_length_c 14.3864(12)
_cell_measurement_reflns_used 9320
_cell_measurement_temperature 223(2)
_cell_measurement_theta_max 26.4
_cell_measurement_theta_min 3.1
_cell_volume 1114.84(16)
_computing_cell_refinement 'CrystalClear-SM Expert 2.0 r12 (Rigaku, 2011)'
_computing_data_collection 'CrystalClear-SM Expert 2.0 r12 (Rigaku, 2011)'
_computing_data_reduction 'CrystalClear-SM Expert 2.0 r12 (Rigaku, 2011)'
_computing_publication_material 'SHELXL-97 (Sheldrick, 2008)'
_computing_structure_refinement 'SHELXL-97 (Sheldrick, 2008)'
_computing_structure_solution 'SHELXS-97 (Sheldrick, 2008)'
_diffrn_ambient_temperature 223(2)
_diffrn_detector_area_resol_mean 6.8
_diffrn_measured_fraction_theta_full 0.993
_diffrn_measured_fraction_theta_max 0.993
_diffrn_measurement_device_type 'Rigaku Mercury275R CCD'
_diffrn_measurement_method \w
_diffrn_radiation_monochromator graphite
_diffrn_radiation_source 'fine-focus sealed tube'
_diffrn_radiation_type MoK\a
_diffrn_radiation_wavelength 0.71075
_diffrn_reflns_av_R_equivalents 0.0315
_diffrn_reflns_av_sigmaI/netI 0.0415
_diffrn_reflns_limit_h_max 9
_diffrn_reflns_limit_h_min -9
_diffrn_reflns_limit_k_max 13
_diffrn_reflns_limit_k_min -13
_diffrn_reflns_limit_l_max 17
_diffrn_reflns_limit_l_min -17
_diffrn_reflns_number 10528
_diffrn_reflns_theta_full 26.35
_diffrn_reflns_theta_max 26.35
_diffrn_reflns_theta_min 3.07
_exptl_absorpt_coefficient_mu 1.057
_exptl_absorpt_correction_T_max 0.9017
_exptl_absorpt_correction_T_min 0.8085
_exptl_absorpt_correction_type multi-scan
_exptl_absorpt_process_details 'Jacobson, R. (1998) Private Communication'
_exptl_crystal_colour Colorless
_exptl_crystal_density_diffrn 1.287
_exptl_crystal_density_method 'not measured'
_exptl_crystal_description Platelet
_exptl_crystal_F_000 460
_exptl_crystal_size_max 0.21
_exptl_crystal_size_mid 0.15
_exptl_crystal_size_min 0.10
_refine_diff_density_max 0.402
_refine_diff_density_min -0.367
_refine_diff_density_rms 0.054
_refine_ls_extinction_method none
_refine_ls_goodness_of_fit_ref 1.045
_refine_ls_hydrogen_treatment mixed
_refine_ls_matrix_type full
_refine_ls_number_parameters 246
_refine_ls_number_reflns 4534
_refine_ls_number_restraints 203
_refine_ls_restrained_S_all 1.041
_refine_ls_R_factor_all 0.0678
_refine_ls_R_factor_gt 0.0466
_refine_ls_shift/su_max 0.000
_refine_ls_shift/su_mean 0.000
_refine_ls_structure_factor_coef Fsqd
_refine_ls_weighting_details 'calc w=1/[\s^2^(Fo^2^)+(0.0259P)^2^+0.8723P] where P=(Fo^2^+2Fc^2^)/3'
_refine_ls_weighting_scheme calc
_refine_ls_wR_factor_gt 0.0825
_refine_ls_wR_factor_ref 0.0887
_reflns_number_gt 3524
_reflns_number_total 4534
_reflns_threshold_expression >2sigma(I)
_cod_data_source_file ic5004275_si_002.cif
_cod_data_source_block '_Compound1atbp'
_cod_depositor_comments 'Adding full bibliography for 4338672--4338674.cif.'
_cod_original_sg_symbol_H-M P-1
_cod_database_code 4338673

loop_
_symmetry_equiv_pos_as_xyz
'x, y, z'
'-x, -y, -z'

loop_
_atom_site_label
_atom_site_type_symbol
_atom_site_fract_x
_atom_site_fract_y
_atom_site_fract_z
_atom_site_U_iso_or_equiv
_atom_site_adp_type
_atom_site_occupancy
_atom_site_symmetry_multiplicity
_atom_site_calc_flag
_atom_site_refinement_flags
_atom_site_disorder_assembly
_atom_site_disorder_group
Cl1 Cl 0.67277(11) 0.15622(8) 0.30842(6) 0.0504(2) Uani 1 1 d . . .
Cl2 Cl 0.61870(11) 0.14994(9) 0.05513(5) 0.0535(2) Uani 1 1 d . . .
Fe1 Fe 0.46579(5) 0.12621(4) 0.20001(3) 0.03590(12) Uani 1 1 d . A .
N1 N 0.2333(3) 0.0762(3) 0.11152(17) 0.0439(6) Uani 1 1 d D . .
H1N H 0.299(4) 0.040(3) 0.0652(17) 0.053 Uiso 1 1 d D . .
C1 C 0.1121(4) 0.1934(3) 0.0709(2) 0.0489(8) Uani 1 1 d . . .
H1A H 0.0137 0.1703 0.0375 0.059 Uiso 1 1 calc R . .
H1B H 0.1842 0.2383 0.0256 0.059 Uiso 1 1 calc R . .
C2 C 0.0259(4) 0.2820(3) 0.1457(2) 0.0447(7) Uani 1 1 d . A .
H2A H -0.0613 0.2426 0.1855 0.054 Uiso 1 1 calc R . .
H2B H -0.0426 0.3627 0.1161 0.054 Uiso 1 1 calc R . .
P1 P 0.20675(11) 0.31337(7) 0.21737(5) 0.04082(19) Uani 1 1 d DU . .
C5 C 0.2533(10) 0.4689(5) 0.1687(6) 0.0644(17) Uani 0.836(19) 1 d PDU A 1
H5 H 0.1543 0.5370 0.1926 0.077 Uiso 0.836(19) 1 calc PR A 1
C6 C 0.2565(13) 0.4866(10) 0.0651(5) 0.090(3) Uani 0.836(19) 1 d PDU A 1
H6A H 0.1401 0.4758 0.0426 0.135 Uiso 0.836(19) 1 calc PR A 1
H6B H 0.3571 0.4238 0.0399 0.135 Uiso 0.836(19) 1 calc PR A 1
H6C H 0.2745 0.5717 0.0449 0.135 Uiso 0.836(19) 1 calc PR A 1
C7 C 0.4393(11) 0.4857(7) 0.2046(7) 0.081(2) Uani 0.836(19) 1 d PDU A 1
H7A H 0.4327 0.4825 0.2722 0.121 Uiso 0.836(19) 1 calc PR A 1
H7B H 0.4635 0.5675 0.1794 0.121 Uiso 0.836(19) 1 calc PR A 1
H7C H 0.5382 0.4177 0.1845 0.121 Uiso 0.836(19) 1 calc PR A 1
C5A C 0.267(4) 0.471(2) 0.181(2) 0.056(7) Uiso 0.164(19) 1 d PDU A 2
H5A H 0.2205 0.5271 0.2322 0.067 Uiso 0.164(19) 1 calc PR A 2
C6A C 0.174(5) 0.539(3) 0.093(2) 0.081(9) Uiso 0.164(19) 1 d PDU A 2
H6A1 H 0.0425 0.5398 0.0979 0.121 Uiso 0.164(19) 1 calc PR A 2
H6A2 H 0.2280 0.4940 0.0391 0.121 Uiso 0.164(19) 1 calc PR A 2
H6A3 H 0.1920 0.6260 0.0849 0.121 Uiso 0.164(19) 1 calc PR A 2
C7A C 0.475(4) 0.466(3) 0.170(3) 0.072(9) Uiso 0.164(19) 1 d PDU A 2
H7A1 H 0.5339 0.4343 0.2282 0.109 Uiso 0.164(19) 1 calc PR A 2
H7A2 H 0.4958 0.5514 0.1516 0.109 Uiso 0.164(19) 1 calc PR A 2
H7A3 H 0.5277 0.4100 0.1215 0.109 Uiso 0.164(19) 1 calc PR A 2
C8 C 0.0805(5) 0.3426(3) 0.3316(2) 0.0585(9) Uani 1 1 d . A .
H8 H 0.0475 0.2607 0.3551 0.070 Uiso 1 1 calc R . .
C9 C -0.0998(5) 0.4403(4) 0.3261(3) 0.0741(11) Uani 1 1 d . . .
H9A H -0.1574 0.4481 0.3880 0.111 Uiso 1 1 calc R A .
H9B H -0.1818 0.4133 0.2854 0.111 Uiso 1 1 calc R . .
H9C H -0.0758 0.5223 0.3013 0.111 Uiso 1 1 calc R . .
C10 C 0.2078(7) 0.3717(5) 0.4035(3) 0.0975(16) Uani 1 1 d . . .
H10A H 0.3206 0.3062 0.4056 0.146 Uiso 1 1 calc R A .
H10B H 0.1456 0.3731 0.4646 0.146 Uiso 1 1 calc R . .
H10C H 0.2379 0.4542 0.3858 0.146 Uiso 1 1 calc R . .
C3 C 0.1275(4) -0.0133(3) 0.1601(2) 0.0509(8) Uani 1 1 d . . .
H3A H 0.0481 -0.0384 0.1160 0.061 Uiso 1 1 calc R . .
H3B H 0.0484 0.0285 0.2099 0.061 Uiso 1 1 calc R . .
C4 C 0.2604(4) -0.1315(3) 0.2015(2) 0.0513(8) Uani 1 1 d . A .
H4A H 0.3271 -0.1797 0.1510 0.062 Uiso 1 1 calc R . .
H4B H 0.1903 -0.1867 0.2390 0.062 Uiso 1 1 calc R . .
P2 P 0.42700(12) -0.08538(8) 0.27508(6) 0.0460(2) Uani 1 1 d DU . .
C11 C 0.3647(8) -0.1161(5) 0.4017(3) 0.0504(13) Uani 0.725(9) 1 d PDU A 1
H11 H 0.4685 -0.1029 0.4376 0.060 Uiso 0.725(9) 1 calc PR A 1
C12 C 0.1980(9) -0.0144(6) 0.4261(4) 0.079(2) Uani 0.725(9) 1 d PDU A 1
H12A H 0.2302 0.0687 0.4177 0.119 Uiso 0.725(9) 1 calc PR A 1
H12B H 0.1589 -0.0308 0.4907 0.119 Uiso 0.725(9) 1 calc PR A 1
H12C H 0.0981 -0.0160 0.3857 0.119 Uiso 0.725(9) 1 calc PR A 1
C13 C 0.3368(12) -0.2505(7) 0.4314(7) 0.075(2) Uani 0.725(9) 1 d PDU A 1
H13A H 0.4463 -0.3123 0.4138 0.113 Uiso 0.725(9) 1 calc PR A 1
H13B H 0.2308 -0.2653 0.4006 0.113 Uiso 0.725(9) 1 calc PR A 1
H13C H 0.3156 -0.2594 0.4985 0.113 Uiso 0.725(9) 1 calc PR A 1
C11A C 0.261(2) -0.0821(12) 0.3796(7) 0.046(3) Uani 0.275(9) 1 d PDU A 2
H11A H 0.1368 -0.0388 0.3584 0.055 Uiso 0.275(9) 1 calc PR A 2
C12A C 0.314(2) -0.0043(12) 0.4537(7) 0.056(4) Uani 0.275(9) 1 d PDU A 2
H12D H 0.2849 0.0857 0.4324 0.084 Uiso 0.275(9) 1 calc PR A 2
H12E H 0.4450 -0.0310 0.4643 0.084 Uiso 0.275(9) 1 calc PR A 2
H12F H 0.2444 -0.0180 0.5115 0.084 Uiso 0.275(9) 1 calc PR A 2
C13A C 0.250(3) -0.2166(15) 0.4200(16) 0.067(5) Uani 0.275(9) 1 d PDU A 2
H13D H 0.2248 -0.2656 0.3705 0.100 Uiso 0.275(9) 1 calc PR A 2
H13E H 0.1506 -0.2115 0.4674 0.100 Uiso 0.275(9) 1 calc PR A 2
H13F H 0.3659 -0.2581 0.4478 0.100 Uiso 0.275(9) 1 calc PR A 2
C14 C 0.6371(5) -0.2140(3) 0.2667(2) 0.0547(9) Uani 1 1 d . A .
H14 H 0.6018 -0.2971 0.2831 0.066 Uiso 1 1 calc R . .
C15 C 0.7177(5) -0.2129(4) 0.1677(3) 0.0679(10) Uani 1 1 d . . .
H15A H 0.7496 -0.1309 0.1499 0.102 Uiso 1 1 calc R A .
H15B H 0.6273 -0.2268 0.1256 0.102 Uiso 1 1 calc R . .
H15C H 0.8278 -0.2802 0.1641 0.102 Uiso 1 1 calc R . .
C16 C 0.7814(6) -0.1990(4) 0.3350(3) 0.0861(14) Uani 1 1 d . . .
H16A H 0.8931 -0.2637 0.3265 0.129 Uiso 1 1 calc R A .
H16B H 0.7328 -0.2088 0.3985 0.129 Uiso 1 1 calc R . .
H16C H 0.8098 -0.1149 0.3230 0.129 Uiso 1 1 calc R . .

loop_
_atom_site_aniso_label
_atom_site_aniso_U_11
_atom_site_aniso_U_22
_atom_site_aniso_U_33
_atom_site_aniso_U_23
_atom_site_aniso_U_13
_atom_site_aniso_U_12
Cl1 0.0497(5) 0.0556(5) 0.0504(4) -0.0025(4) -0.0101(4) -0.0196(4)
Cl2 0.0473(5) 0.0773(6) 0.0419(4) -0.0096(4) 0.0090(3) -0.0268(4)
Fe1 0.0350(2) 0.0378(2) 0.0362(2) -0.00386(17) 0.00190(17) -0.01092(18)
N1 0.0387(14) 0.0535(16) 0.0436(15) -0.0136(12) 0.0076(12) -0.0171(12)
C1 0.0435(18) 0.070(2) 0.0389(17) -0.0018(16) -0.0061(14) -0.0245(17)
C2 0.0362(16) 0.0483(18) 0.0481(18) 0.0036(14) -0.0041(14) -0.0083(14)
P1 0.0415(4) 0.0377(4) 0.0420(4) -0.0016(3) -0.0065(3) -0.0052(3)
C5 0.064(3) 0.044(2) 0.086(4) 0.019(2) -0.023(3) -0.017(2)
C6 0.090(5) 0.107(6) 0.084(3) 0.042(4) -0.020(4) -0.060(4)
C7 0.090(4) 0.060(3) 0.105(5) 0.004(4) -0.032(4) -0.041(3)
C8 0.064(2) 0.053(2) 0.052(2) -0.0059(16) -0.0007(17) 0.0025(17)
C9 0.070(3) 0.063(2) 0.084(3) -0.022(2) 0.005(2) 0.002(2)
C10 0.105(4) 0.121(4) 0.057(2) -0.029(3) -0.017(2) 0.009(3)
C3 0.0404(17) 0.057(2) 0.061(2) -0.0148(16) 0.0065(15) -0.0216(16)
C4 0.0484(19) 0.0483(19) 0.063(2) -0.0148(16) 0.0085(16) -0.0211(16)
P2 0.0599(5) 0.0440(5) 0.0398(4) -0.0072(4) 0.0063(4) -0.0240(4)
C11 0.061(3) 0.057(3) 0.035(2) -0.001(2) -0.006(2) -0.014(2)
C12 0.079(5) 0.098(4) 0.048(3) -0.004(3) 0.012(3) 0.005(3)
C13 0.110(7) 0.073(4) 0.049(3) 0.007(3) 0.004(5) -0.044(4)
C11A 0.066(8) 0.047(6) 0.021(5) 0.001(4) -0.004(4) -0.008(6)
C12A 0.078(10) 0.061(7) 0.032(5) -0.003(5) -0.016(6) -0.017(7)
C13A 0.098(14) 0.060(8) 0.047(9) 0.002(7) 0.016(10) -0.035(9)
C14 0.068(2) 0.0411(18) 0.058(2) 0.0049(16) -0.0177(18) -0.0169(17)
C15 0.054(2) 0.070(3) 0.074(3) -0.001(2) 0.0006(19) -0.0027(19)
C16 0.100(3) 0.056(2) 0.102(3) 0.002(2) -0.050(3) -0.010(2)

loop_
_atom_type_symbol
_atom_type_description
_atom_type_scat_dispersion_real
_atom_type_scat_dispersion_imag
_atom_type_scat_source
C C 0.0033 0.0016 'International Tables Vol C Tables 4.2.6.8 and 6.1.1.4'
H H 0.0000 0.0000 'International Tables Vol C Tables 4.2.6.8 and 6.1.1.4'
N N 0.0061 0.0033 'International Tables Vol C Tables 4.2.6.8 and 6.1.1.4'
P P 0.1023 0.0942 'International Tables Vol C Tables 4.2.6.8 and 6.1.1.4'
Cl Cl 0.1484 0.1585 'International Tables Vol C Tables 4.2.6.8 and 6.1.1.4'
Fe Fe 0.3463 0.8444 'International Tables Vol C Tables 4.2.6.8 and 6.1.1.4'

loop_
_geom_angle_atom_site_label_1
_geom_angle_atom_site_label_2
_geom_angle_atom_site_label_3
_geom_angle
Cl1 Fe1 Cl2 104.52(3)
Cl1 Fe1 N1 170.15(7)
Cl2 Fe1 N1 84.58(6)
Cl1 Fe1 P1 102.17(3)
Cl2 Fe1 P1 109.49(3)
N1 Fe1 P1 77.82(7)
Cl1 Fe1 P2 94.78(3)
Cl2 Fe1 P2 122.98(3)
N1 Fe1 P2 76.83(7)
P1 Fe1 P2 118.03(3)
C3 N1 C1 112.3(2)
C3 N1 Fe1 115.24(19)
C1 N1 Fe1 110.88(18)
C3 N1 H1N 110(2)
C1 N1 H1N 107(2)
Fe1 N1 H1N 101(2)
N1 C1 C2 111.6(2)
N1 C1 H1A 109.3
C2 C1 H1A 109.3
N1 C1 H1B 109.3
C2 C1 H1B 109.3
H1A C1 H1B 108.0
C1 C2 P1 110.2(2)
C1 C2 H2A 109.6
P1 C2 H2A 109.6
C1 C2 H2B 109.6
P1 C2 H2B 109.6
H2A C2 H2B 108.1
C2 P1 C5 105.6(2)
C2 P1 C8 102.01(15)
C5 P1 C8 106.3(3)
C2 P1 C5A 111.9(8)
C5 P1 C5A 6.6(11)
C8 P1 C5A 102.4(11)
C2 P1 Fe1 103.79(10)
C5 P1 Fe1 115.5(3)
C8 P1 Fe1 121.61(11)
C5A P1 Fe1 114.6(10)
C6 C5 C7 109.5(5)
C6 C5 P1 114.2(5)
C7 C5 P1 109.4(4)
C6 C5 H5 107.8
C7 C5 H5 107.8
P1 C5 H5 107.8
C5 C6 H6A 109.5
C5 C6 H6B 109.5
H6A C6 H6B 109.5
C5 C6 H6C 109.5
H6A C6 H6C 109.5
H6B C6 H6C 109.5
C5 C7 H7A 109.5
C5 C7 H7B 109.5
H7A C7 H7B 109.5
C5 C7 H7C 109.5
H7A C7 H7C 109.5
H7B C7 H7C 109.5
C6A C5A C7A 108.5(19)
C6A C5A P1 114.2(17)
C7A C5A P1 114.1(18)
C6A C5A H5A 106.5
C7A C5A H5A 106.5
P1 C5A H5A 106.5
C5A C6A H6A1 109.5
C5A C6A H6A2 109.5
H6A1 C6A H6A2 109.5
C5A C6A H6A3 109.5
H6A1 C6A H6A3 109.5
H6A2 C6A H6A3 109.5
C5A C7A H7A1 109.5
C5A C7A H7A2 109.5
H7A1 C7A H7A2 109.5
C5A C7A H7A3 109.5
H7A1 C7A H7A3 109.5
H7A2 C7A H7A3 109.5
C9 C8 C10 112.1(3)
C9 C8 P1 114.9(3)
C10 C8 P1 111.0(3)
C9 C8 H8 106.0
C10 C8 H8 106.0
P1 C8 H8 106.0
C8 C9 H9A 109.5
C8 C9 H9B 109.5
H9A C9 H9B 109.5
C8 C9 H9C 109.5
H9A C9 H9C 109.5
H9B C9 H9C 109.5
C8 C10 H10A 109.5
C8 C10 H10B 109.5
H10A C10 H10B 109.5
C8 C10 H10C 109.5
H10A C10 H10C 109.5
H10B C10 H10C 109.5
N1 C3 C4 109.7(2)
N1 C3 H3A 109.7
C4 C3 H3A 109.7
N1 C3 H3B 109.7
C4 C3 H3B 109.7
H3A C3 H3B 108.2
C3 C4 P2 110.5(2)
C3 C4 H4A 109.6
P2 C4 H4A 109.6
C3 C4 H4B 109.6
P2 C4 H4B 109.6
H4A C4 H4B 108.1
C4 P2 C14 104.40(15)
C4 P2 C11 110.4(2)
C14 P2 C11 98.7(2)
C4 P2 C11A 91.2(4)
C14 P2 C11A 121.3(5)
C11 P2 C11A 25.8(4)
C4 P2 Fe1 103.71(11)
C14 P2 Fe1 113.92(11)
C11 P2 Fe1 124.34(15)
C11A P2 Fe1 116.4(4)
C12 C11 C13 112.4(5)
C12 C11 P2 107.8(4)
C13 C11 P2 115.5(5)
C12 C11 H11 106.9
C13 C11 H11 106.9
P2 C11 H11 106.9
C11 C12 H12A 109.5
C11 C12 H12B 109.5
H12A C12 H12B 109.5
C11 C12 H12C 109.5
H12A C12 H12C 109.5
H12B C12 H12C 109.5
C11 C13 H13A 109.5
C11 C13 H13B 109.5
H13A C13 H13B 109.5
C11 C13 H13C 109.5
H13A C13 H13C 109.5
H13B C13 H13C 109.5
C12A C11A C13A 111.4(12)
C12A C11A P2 110.6(9)
C13A C11A P2 111.8(11)
C12A C11A H11A 107.6
C13A C11A H11A 107.6
P2 C11A H11A 107.6
C11A C12A H12D 109.5
C11A C12A H12E 109.5
H12D C12A H12E 109.5
C11A C12A H12F 109.5
H12D C12A H12F 109.5
H12E C12A H12F 109.5
C11A C13A H13D 109.5
C11A C13A H13E 109.5
H13D C13A H13E 109.5
C11A C13A H13F 109.5
H13D C13A H13F 109.5
H13E C13A H13F 109.5
C15 C14 C16 110.3(3)
C15 C14 P2 110.1(2)
C16 C14 P2 110.8(3)
C15 C14 H14 108.5
C16 C14 H14 108.5
P2 C14 H14 108.5
C14 C15 H15A 109.5
C14 C15 H15B 109.5
H15A C15 H15B 109.5
C14 C15 H15C 109.5
H15A C15 H15C 109.5
H15B C15 H15C 109.5
C14 C16 H16A 109.5
C14 C16 H16B 109.5
H16A C16 H16B 109.5
C14 C16 H16C 109.5
H16A C16 H16C 109.5
H16B C16 H16C 109.5

loop_
_geom_bond_atom_site_label_1
_geom_bond_atom_site_label_2
_geom_bond_distance
Cl1 Fe1 2.3338(9)
Cl2 Fe1 2.3390(8)
Fe1 N1 2.373(2)
Fe1 P1 2.4857(9)
Fe1 P2 2.4976(9)
N1 C3 1.474(4)
N1 C1 1.475(4)
N1 H1N 0.873(17)
C1 C2 1.526(4)
C1 H1A 0.9800
C1 H1B 0.9800
C2 P1 1.837(3)
C2 H2A 0.9800
C2 H2B 0.9800
P1 C5 1.850(4)
P1 C8 1.864(3)
P1 C5A 1.871(16)
C5 C6 1.486(7)
C5 C7 1.548(6)
C5 H5 0.9900
C6 H6A 0.9700
C6 H6B 0.9700
C6 H6C 0.9700
C7 H7A 0.9700
C7 H7B 0.9700
C7 H7C 0.9700
C5A C6A 1.528(15)
C5A C7A 1.534(15)
C5A H5A 0.9900
C6A H6A1 0.9700
C6A H6A2 0.9700
C6A H6A3 0.9700
C7A H7A1 0.9700
C7A H7A2 0.9700
C7A H7A3 0.9700
C8 C9 1.513(5)
C8 C10 1.532(5)
C8 H8 0.9900
C9 H9A 0.9700
C9 H9B 0.9700
C9 H9C 0.9700
C10 H10A 0.9700
C10 H10B 0.9700
C10 H10C 0.9700
C3 C4 1.527(4)
C3 H3A 0.9800
C3 H3B 0.9800
C4 P2 1.840(3)
C4 H4A 0.9800
C4 H4B 0.9800
P2 C14 1.853(4)
P2 C11 1.874(5)
P2 C11A 1.889(11)
C11 C12 1.512(7)
C11 C13 1.524(7)
C11 H11 0.9900
C12 H12A 0.9700
C12 H12B 0.9700
C12 H12C 0.9700
C13 H13A 0.9700
C13 H13B 0.9700
C13 H13C 0.9700
C11A C12A 1.528(12)
C11A C13A 1.528(12)
C11A H11A 0.9900
C12A H12D 0.9700
C12A H12E 0.9700
C12A H12F 0.9700
C13A H13D 0.9700
C13A H13E 0.9700
C13A H13F 0.9700
C14 C15 1.515(5)
C14 C16 1.533(5)
C14 H14 0.9900
C15 H15A 0.9700
C15 H15B 0.9700
C15 H15C 0.9700
C16 H16A 0.9700
C16 H16B 0.9700
C16 H16C 0.9700

loop_
_geom_hbond_atom_site_label_D
_geom_hbond_atom_site_label_H
_geom_hbond_atom_site_label_A
_geom_hbond_distance_DH
_geom_hbond_distance_HA
_geom_hbond_distance_DA
_geom_hbond_angle_DHA
_geom_hbond_site_symmetry_A
N1 H1N Cl2 0.873(17) 2.75(2) 3.534(3) 151(3) 2_655
